data_7203994
loop_
_publ_author_name
'Pl\"ug, Carsten'
'Wallfisch, Bianca'
'Gade Andersen, Heidi'
'Bernhardt, Paul V.'
'Baker, Lisa-Jane'
'Clark, George R.'
'Wah Wong, Ming'
'Wentrup, Curt'

_publ_section_title
;
 Mesoionic pyridopyrimidinylium and pyridooxazinylium olates and
 non-mesoionic pyridopyrimidinones. Structures in the solid state,
 solution, and matrices&#x200A;&#x2020;
;
_journal_issue 10
_journal_name_full 'Journal of the Chemical Society, Perkin Transactions 2'
_journal_page_first 2096
_journal_paper_doi 10.1039/b003933k
_journal_year 2000
_chemical_formula_sum 'C9 H8 N2 O2'
_chemical_formula_weight 176.17
_chemical_name_systematic
; 
 ? 
;
_space_group_IT_number 14
_symmetry_cell_setting monoclinic
_symmetry_space_group_name_Hall '-P 2yn'
_symmetry_space_group_name_H-M 'P 1 21/n 1'
_atom_sites_solution_hydrogens geom
_atom_sites_solution_primary direct
_atom_sites_solution_secondary difmap
_audit_creation_method SHELXL-97
_cell_angle_alpha 90.00
_cell_angle_beta 93.97(3)
_cell_angle_gamma 90.00
_cell_formula_units_Z 4
_cell_length_a 9.116(6)
_cell_length_b 5.0660(10)
_cell_length_c 17.13(2)
_cell_measurement_reflns_used 25
_cell_measurement_temperature 293(2)
_cell_measurement_theta_max 14
_cell_measurement_theta_min 10
_cell_volume 789.2(11)
_computing_cell_refinement 'SET4 in CAD4'
_computing_data_collection CAD4
_computing_data_reduction XTAL3.2
_computing_molecular_graphics PLATON
_computing_publication_material SHELXL-97
_computing_structure_refinement 'SHELXL-97 (Sheldrick, 1997)'
_computing_structure_solution 'SHELXS-86 (Sheldrick, 1990)'
_diffrn_ambient_temperature 295(2)
_diffrn_measured_fraction_theta_full 0.889
_diffrn_measured_fraction_theta_max 0.889
_diffrn_measurement_device_type 'Enraf Nonius CAD4'
_diffrn_measurement_method '\w-2q scans'
_diffrn_radiation_monochromator graphite
_diffrn_radiation_source 'fine-focus sealed tube'
_diffrn_radiation_type MoK\a
_diffrn_radiation_wavelength 0.71073
_diffrn_reflns_av_R_equivalents 0.0402
_diffrn_reflns_av_sigmaI/netI 0.1254
_diffrn_reflns_limit_h_max 10
_diffrn_reflns_limit_h_min -4
_diffrn_reflns_limit_k_max 6
_diffrn_reflns_limit_k_min -3
_diffrn_reflns_limit_l_max 20
_diffrn_reflns_limit_l_min -20
_diffrn_reflns_number 1494
_diffrn_reflns_theta_full 24.96
_diffrn_reflns_theta_max 24.96
_diffrn_reflns_theta_min 2.38
_diffrn_standards_interval_time 7200
_diffrn_standards_number 3
_exptl_absorpt_coefficient_mu 0.108
_exptl_absorpt_correction_type none
_exptl_crystal_colour needle
_exptl_crystal_density_diffrn 1.483
_exptl_crystal_density_method 'not measured'
_exptl_crystal_description yellow
_exptl_crystal_F_000 368
_exptl_crystal_size_max 0.60
_exptl_crystal_size_mid 0.07
_exptl_crystal_size_min 0.05
_refine_diff_density_max 0.257
_refine_diff_density_min -0.266
_refine_diff_density_rms 0.067
_refine_ls_extinction_method none
_refine_ls_goodness_of_fit_ref 0.916
_refine_ls_hydrogen_treatment constr
_refine_ls_matrix_type full
_refine_ls_number_parameters 118
_refine_ls_number_reflns 1380
_refine_ls_number_restraints 0
_refine_ls_restrained_S_all 0.916
_refine_ls_R_factor_all 0.1890
_refine_ls_R_factor_gt 0.0496
_refine_ls_shift/su_max 0.000
_refine_ls_shift/su_mean 0.000
_refine_ls_structure_factor_coef Fsqd
_refine_ls_weighting_details 'w=1/[\s^2^(Fo^2^)+(0.0957P)^2^+0.0000P] where P=(Fo^2^+2Fc^2^)/3'
_refine_ls_weighting_scheme calc
_refine_ls_wR_factor_gt 0.1291
_refine_ls_wR_factor_ref 0.1880
_reflns_number_gt 514
_reflns_number_total 1380
_reflns_threshold_expression >2sigma(I)
_cod_data_source_file b003933k.txt
_cod_data_source_block bw3n
_cod_depositor_comments
;
The following automatic conversions were performed:

'_refine_ls_weighting_scheme' value 'calc
w=1/[\s^2^(Fo^2^)+(0.0957P)^2^+0.0000P] where P=(Fo^2^+2Fc^2^)/3' was
changed to 'calc'. New tag '_refine_ls_weighting_details' was
created. The value of the new tag was set to
'w=1/[\s^2^(Fo^2^)+(0.0957P)^2^+0.0000P] where P=(Fo^2^+2Fc^2^)/3'.

Automatic conversion script
Id: cif_fix_values 3143 2015-03-26 13:38:13Z robertas 
;
_cod_original_sg_symbol_H-M 'P 21/n'
_cod_database_code 7203994

loop_
_symmetry_equiv_pos_as_xyz
'x, y, z'
'-x+1/2, y+1/2, -z+1/2'
'-x, -y, -z'
'x-1/2, -y-1/2, z-1/2'

loop_
_atom_site_label
_atom_site_type_symbol
_atom_site_fract_x
_atom_site_fract_y
_atom_site_fract_z
_atom_site_U_iso_or_equiv
_atom_site_adp_type
_atom_site_occupancy
_atom_site_calc_flag
_atom_site_refinement_flags
_atom_site_disorder_assembly
_atom_site_disorder_group
N1 N 0.3600(4) 0.2341(7) 0.9779(2) 0.0380(11) Uani 1 d . . .
H1 H 0.4049 0.1030 0.9584 0.046 Uiso 1 calc R . .
C1 C 0.3618(6) 0.5965(11) 1.1695(3) 0.0525(15) Uani 1 d . . .
H1A H 0.4384 0.4853 1.1924 0.079 Uiso 1 calc R . .
H1B H 0.2763 0.5815 1.1989 0.079 Uiso 1 calc R . .
H1C H 0.3948 0.7765 1.1702 0.079 Uiso 1 calc R . .
C2 C 0.4003(5) 0.3055(10) 1.0550(3) 0.0364(12) Uani 1 d . . .
O2 O 0.5032(4) 0.1760(7) 1.09007(19) 0.0465(10) Uani 1 d . . .
C3 C 0.3241(5) 0.5127(10) 1.0866(3) 0.0373(12) Uani 1 d . . .
C4 C 0.2143(5) 0.6529(10) 1.0434(3) 0.0359(12) Uani 1 d . . .
O4 O 0.1419(4) 0.8413(7) 1.06456(19) 0.0511(10) Uani 1 d . . .
N5 N 0.1838(4) 0.5622(7) 0.9625(2) 0.0344(10) Uani 1 d . . .
C6 C 0.0776(5) 0.6925(10) 0.9171(3) 0.0435(14) Uani 1 d . . .
H6 H 0.0293 0.8344 0.9383 0.052 Uiso 1 calc R . .
C7 C 0.0411(6) 0.6207(11) 0.8426(3) 0.0495(15) Uani 1 d . . .
H7 H -0.0307 0.7129 0.8125 0.059 Uiso 1 calc R . .
C8 C 0.1131(6) 0.4044(10) 0.8109(3) 0.0459(14) Uani 1 d . . .
H8 H 0.0869 0.3483 0.7602 0.055 Uiso 1 calc R . .
C9 C 0.2208(5) 0.2777(10) 0.8548(3) 0.0429(14) Uani 1 d . . .
H9 H 0.2713 0.1387 0.8335 0.052 Uiso 1 calc R . .
C10 C 0.2560(5) 0.3564(10) 0.9324(3) 0.0355(13) Uani 1 d . . .

loop_
_atom_site_aniso_label
_atom_site_aniso_U_11
_atom_site_aniso_U_22
_atom_site_aniso_U_33
_atom_site_aniso_U_23
_atom_site_aniso_U_13
_atom_site_aniso_U_12
N1 0.038(2) 0.033(2) 0.043(2) -0.0022(19) 0.002(2) 0.009(2)
C1 0.056(4) 0.051(4) 0.050(3) -0.001(3) 0.001(3) 0.006(3)
C2 0.039(3) 0.035(3) 0.036(3) 0.003(2) 0.006(2) 0.000(3)
O2 0.045(2) 0.043(2) 0.051(2) 0.0006(18) -0.0057(17) 0.013(2)
C3 0.038(3) 0.039(3) 0.034(3) -0.002(2) 0.002(2) 0.003(3)
C4 0.038(3) 0.031(3) 0.039(3) -0.001(2) 0.009(2) 0.004(3)
O4 0.056(2) 0.042(2) 0.056(2) -0.0033(19) 0.0050(18) 0.016(2)
N5 0.030(2) 0.029(2) 0.043(2) 0.0032(19) 0.0014(19) 0.002(2)
C6 0.039(3) 0.040(3) 0.052(3) 0.015(3) 0.002(3) 0.007(3)
C7 0.049(3) 0.052(4) 0.046(3) 0.017(3) -0.008(3) 0.001(3)
C8 0.048(3) 0.045(3) 0.043(3) 0.007(3) -0.003(3) -0.007(3)
C9 0.049(3) 0.039(3) 0.041(3) -0.002(2) 0.004(3) -0.003(3)
C10 0.033(3) 0.028(3) 0.045(3) 0.005(2) 0.005(2) 0.000(2)

loop_
_atom_type_symbol
_atom_type_description
_atom_type_scat_dispersion_real
_atom_type_scat_dispersion_imag
_atom_type_scat_source
C C 0.0033 0.0016 'International Tables Vol C Tables 4.2.6.8 and 6.1.1.4'
H H 0.0000 0.0000 'International Tables Vol C Tables 4.2.6.8 and 6.1.1.4'
N N 0.0061 0.0033 'International Tables Vol C Tables 4.2.6.8 and 6.1.1.4'
O O 0.0106 0.0060 'International Tables Vol C Tables 4.2.6.8 and 6.1.1.4'

loop_
_geom_angle_atom_site_label_1
_geom_angle_atom_site_label_2
_geom_angle_atom_site_label_3
_geom_angle
_geom_angle_site_symmetry_1
_geom_angle_site_symmetry_3
_geom_angle_publ_flag
C10 N1 C2 124.2(4) . . ?
C10 N1 H1 117.9 . . ?
C2 N1 H1 117.9 . . ?
C3 C1 H1A 109.5 . . ?
C3 C1 H1B 109.5 . . ?
H1A C1 H1B 109.5 . . ?
C3 C1 H1C 109.5 . . ?
H1A C1 H1C 109.5 . . ?
H1B C1 H1C 109.5 . . ?
O2 C2 C3 125.7(4) . . ?
O2 C2 N1 117.0(4) . . ?
C3 C2 N1 117.3(4) . . ?
C2 C3 C4 122.5(5) . . ?
C2 C3 C1 119.7(4) . . ?
C4 C3 C1 117.8(5) . . ?
O4 C4 C3 128.2(5) . . ?
O4 C4 N5 116.8(4) . . ?
C3 C4 N5 115.0(5) . . ?
C10 N5 C6 119.9(4) . . ?
C10 N5 C4 122.3(4) . . ?
C6 N5 C4 117.8(4) . . ?
C7 C6 N5 121.8(5) . . ?
C7 C6 H6 119.1 . . ?
N5 C6 H6 119.1 . . ?
C6 C7 C8 119.0(5) . . ?
C6 C7 H7 120.5 . . ?
C8 C7 H7 120.5 . . ?
C9 C8 C7 119.7(5) . . ?
C9 C8 H8 120.2 . . ?
C7 C8 H8 120.2 . . ?
C8 C9 C10 120.0(5) . . ?
C8 C9 H9 120.0 . . ?
C10 C9 H9 120.0 . . ?
N1 C10 N5 118.6(4) . . ?
N1 C10 C9 121.8(5) . . ?
N5 C10 C9 119.6(4) . . ?

loop_
_geom_bond_atom_site_label_1
_geom_bond_atom_site_label_2
_geom_bond_distance
_geom_bond_site_symmetry_2
_geom_bond_publ_flag
N1 C10 1.337(6) . ?
N1 C2 1.394(6) . ?
N1 H1 0.8600 . ?
C1 C3 1.499(6) . ?
C1 H1A 0.9600 . ?
C1 H1B 0.9600 . ?
C1 H1C 0.9600 . ?
C2 O2 1.262(5) . ?
C2 C3 1.389(6) . ?
C3 C4 1.396(6) . ?
C4 O4 1.229(5) . ?
C4 N5 1.469(6) . ?
N5 C10 1.354(6) . ?
N5 C6 1.369(6) . ?
C6 C7 1.347(7) . ?
C6 H6 0.9300 . ?
C7 C8 1.405(7) . ?
C7 H7 0.9300 . ?
C8 C9 1.356(6) . ?
C8 H8 0.9300 . ?
C9 C10 1.404(6) . ?
C9 H9 0.9300 . ?

loop_
_geom_hbond_atom_site_label_D
_geom_hbond_atom_site_label_H
_geom_hbond_atom_site_label_A
_geom_hbond_distance_DH
_geom_hbond_distance_HA
_geom_hbond_distance_DA
_geom_hbond_angle_DHA
_geom_hbond_site_symmetry_A
C6 H6 O4 0.93 2.33 2.662(7) 100.6 .
C6 H6 O4 0.93 2.26 3.125(6) 153.8 3_577
N1 H1 O2 0.86 1.87 2.726(5) 176.5 3_657

loop_
_cod_related_entry_id
_cod_related_entry_database
_cod_related_entry_code
1 ChemSpider 2096492
